data_7159396
loop_
_publ_author_name
'&#x17d;abka, Matej'
'Clayden, Jonathan'

_publ_section_title
;
 Conformational preference in difluoroacetamide oligomers: probing the
 potential for foldamers with C-H&#x22ef;O hydrogen bonds.
;
_journal_issue 29
_journal_name_full 'Organic &amp; biomolecular chemistry'
_journal_page_first 5939
_journal_page_last 5943
_journal_paper_doi 10.1039/d3ob00811h
_journal_volume 21
_journal_year 2023
_chemical_formula_moiety 'C20 H20 F4 N2 O2, 2(C H Cl3)'
_chemical_formula_sum 'C22 H22 Cl6 F4 N2 O2'
_chemical_formula_weight 635.11
_space_group_crystal_system triclinic
_space_group_IT_number 2
_space_group_name_Hall '-P 1'
_space_group_name_H-M_alt 'P -1'
_atom_sites_solution_hydrogens geom
_atom_sites_solution_primary dual
_audit_creation_date 2023-05-17
_audit_creation_method
;
Olex2 1.5
(compiled 2023.03.06 svn.rbb2c1857 for OlexSys, GUI svn.r6748)
;
_audit_update_record
;
2023-05-19 deposited with the CCDC.	2023-06-26 downloaded from the CCDC.
;
_cell_angle_alpha 66.9880(10)
_cell_angle_beta 86.9530(10)
_cell_angle_gamma 87.6390(10)
_cell_formula_units_Z 1
_cell_length_a 5.7583(2)
_cell_length_b 10.0636(4)
_cell_length_c 12.6561(5)
_cell_measurement_reflns_used 9927
_cell_measurement_temperature 100(2)
_cell_measurement_theta_max 27.916
_cell_measurement_theta_min 3.302
_cell_volume 673.93(4)
_computing_cell_refinement 'SAINT v8.39.0 (Bruker, 2018)'
_computing_data_collection 'Bruker SC-XRD Suite'
_computing_data_reduction 'SAINT v8.39.0 (Bruker, 2018)'
_computing_molecular_graphics 'Olex2 1.5 (Dolomanov et al., 2009)'
_computing_publication_material 'Olex2 1.5 (Dolomanov et al., 2009)'
_computing_structure_refinement 'XL  (Sheldrick, 2008)'
_computing_structure_solution 'SHELXT 2014/5 (Sheldrick, 2014)'
_diffrn_ambient_temperature 100(2)
_diffrn_detector 'Bruker PHOTON III C7'
_diffrn_detector_type CPAD
_diffrn_measured_fraction_theta_full 1.000
_diffrn_measured_fraction_theta_max 0.998
_diffrn_measurement_device 'Bruker D8 Venture dual source kappa CPAD'
_diffrn_measurement_device_type 'Bruker D8 Venture'
_diffrn_measurement_method '\f and \w-scan'
_diffrn_radiation_monochromator 'focusing mirrors'
_diffrn_radiation_probe x-ray
_diffrn_radiation_type MoK\a
_diffrn_radiation_wavelength 0.71073
_diffrn_reflns_av_R_equivalents 0.0256
_diffrn_reflns_av_unetI/netI 0.0143
_diffrn_reflns_Laue_measured_fraction_full 1.000
_diffrn_reflns_Laue_measured_fraction_max 0.998
_diffrn_reflns_limit_h_max 7
_diffrn_reflns_limit_h_min -7
_diffrn_reflns_limit_k_max 13
_diffrn_reflns_limit_k_min -13
_diffrn_reflns_limit_l_max 16
_diffrn_reflns_limit_l_min -16
_diffrn_reflns_number 38662
_diffrn_reflns_point_group_measured_fraction_full 1.000
_diffrn_reflns_point_group_measured_fraction_max 0.998
_diffrn_reflns_theta_full 25.242
_diffrn_reflns_theta_max 27.952
_diffrn_reflns_theta_min 1.750
_diffrn_source 'microfocus sealed X-ray tube'
_diffrn_source_current 1.4
_diffrn_source_power 0.07
_diffrn_source_type 'Incoatec I\uS microsource'
_diffrn_source_voltage 50.0
_diffrn_standards_number 0
_exptl_absorpt_coefficient_mu 0.689
_exptl_absorpt_correction_T_max 0.7456
_exptl_absorpt_correction_T_min 0.6295
_exptl_absorpt_correction_type multi-scan
_exptl_absorpt_process_details
;
SADABS-2016/2 (Bruker,2016/2) was used for absorption correction.
wR2(int) was 0.0986 before and 0.0422 after correction.
The Ratio of minimum to maximum transmission is 0.8443.
The \l/2 correction factor is Not present.
;
_exptl_crystal_colour colourless
_exptl_crystal_colour_primary colourless
_exptl_crystal_density_diffrn 1.565
_exptl_crystal_description block
_exptl_crystal_F_000 322
_exptl_crystal_size_max 0.344
_exptl_crystal_size_mid 0.323
_exptl_crystal_size_min 0.268
_refine_diff_density_max 0.505
_refine_diff_density_min -0.536
_refine_diff_density_rms 0.049
_refine_ls_extinction_method none
_refine_ls_goodness_of_fit_ref 1.032
_refine_ls_hydrogen_treatment constr
_refine_ls_matrix_type full
_refine_ls_number_parameters 163
_refine_ls_number_reflns 3236
_refine_ls_number_restraints 0
_refine_ls_restrained_S_all 1.032
_refine_ls_R_factor_all 0.0330
_refine_ls_R_factor_gt 0.0300
_refine_ls_shift/su_max 0.001
_refine_ls_shift/su_mean 0.000
_refine_ls_structure_factor_coef Fsqd
_refine_ls_weighting_details 'w=1/[\s^2^(Fo^2^)+(0.0252P)^2^+0.4852P] where P=(Fo^2^+2Fc^2^)/3'
_refine_ls_weighting_scheme calc
_refine_ls_wR_factor_gt 0.0676
_refine_ls_wR_factor_ref 0.0693
_reflns_Friedel_coverage 0.000
_reflns_number_gt 3004
_reflns_number_total 3236
_reflns_threshold_expression 'I > 2\s(I)'
_cod_data_source_file d3ob00811h2.cif
_cod_data_source_block testt1
_cod_depositor_comments
;
The following automatic conversions were performed:

data item '_diffrn_radiation_probe' value 'X-ray' was changed to
'x-ray' in accordance with the
/home/data/users/saulius/crontab/automatic-downloads/rss-feeds/RSC/lib/dictionaries/cif_core.dic
dictionary named 'cif_core.dic' version 2.4.2 last updated on
2011-04-26.

Automatic conversion script
Id: cif_fix_values 8170 2020-07-09 18:12:32Z antanas 

 Adding full bibliography for 7159396.cif.
;
_cod_database_code 7159396
_shelx_shelxl_version_number 2018/3
_shelx_space_group_comment
;
The symmetry employed for this shelxl refinement is uniquely defined
by the following loop, which should always be used as a source of
symmetry information in preference to the above space-group names.
They are only intended as comments.
;
_shelx_estimated_absorpt_t_max 0.837
_shelx_estimated_absorpt_t_min 0.797
_olex2_refinement_description
;
1. Fixed Uiso
 At 1.2 times of:
  All C(H) groups, All C(H,H) groups
2.a Ternary CH refined with riding coordinates:
 C9(H9), C11(H11)
2.b Secondary CH2 refined with riding coordinates:
 C1(H1A,H1B), C10(H10A,H10B)
2.c Aromatic/amide H refined with riding coordinates:
 C3(H3), C4(H4), C5(H5), C6(H6), C7(H7)
;
_olex2_submission_special_instructions 'No special instructions were received'

loop_
_space_group_symop_operation_xyz
'x, y, z'
'-x, -y, -z'

loop_
_atom_site_label
_atom_site_type_symbol
_atom_site_fract_x
_atom_site_fract_y
_atom_site_fract_z
_atom_site_U_iso_or_equiv
_atom_site_adp_type
_atom_site_occupancy
_atom_site_site_symmetry_order
_atom_site_calc_flag
_atom_site_refinement_flags_posn
_atom_site_refinement_flags_adp
_atom_site_refinement_flags_occupancy
_atom_site_disorder_assembly
_atom_site_disorder_group
O1 O 0.39679(16) 0.33718(10) 0.62253(8) 0.01884(19) Uani 1 1 d . . . . .
C1 C -0.0819(2) 0.22554(13) 0.50147(11) 0.0159(2) Uani 1 1 d . . . . .
H1A H -0.238363 0.259852 0.517278 0.019 Uiso 1 1 calc R U . . .
H1B H -0.063640 0.122879 0.553729 0.019 Uiso 1 1 calc R U . . .
N1 N 0.09570(18) 0.31049(11) 0.52501(9) 0.0135(2) Uani 1 1 d . . . . .
F1 F 0.43237(17) 0.06610(9) 0.75181(8) 0.0315(2) Uani 1 1 d . . . . .
F2 F 0.39713(16) 0.04311(9) 0.58926(7) 0.02805(19) Uani 1 1 d . . . . .
C2 C -0.0635(2) 0.23761(13) 0.37829(11) 0.0157(2) Uani 1 1 d . . . . .
C3 C 0.1327(2) 0.18328(13) 0.33791(11) 0.0178(2) Uani 1 1 d . . . . .
H3 H 0.255643 0.138672 0.387926 0.021 Uiso 1 1 calc R U . . .
C4 C 0.1496(2) 0.19400(15) 0.22494(12) 0.0217(3) Uani 1 1 d . . . . .
H4 H 0.284050 0.156888 0.197999 0.026 Uiso 1 1 calc R U . . .
C5 C -0.0296(3) 0.25887(16) 0.15126(12) 0.0248(3) Uani 1 1 d . . . . .
H5 H -0.018220 0.265736 0.074144 0.030 Uiso 1 1 calc R U . . .
C6 C -0.2250(3) 0.31352(16) 0.19072(13) 0.0256(3) Uani 1 1 d . . . . .
H6 H -0.347626 0.358088 0.140509 0.031 Uiso 1 1 calc R U . . .
C7 C -0.2418(2) 0.30319(15) 0.30378(12) 0.0210(3) Uani 1 1 d . . . . .
H7 H -0.375796 0.341156 0.330289 0.025 Uiso 1 1 calc R U . . .
C8 C 0.2616(2) 0.25971(13) 0.60231(10) 0.0145(2) Uani 1 1 d . . . . .
C9 C 0.2886(2) 0.09451(14) 0.66458(11) 0.0183(2) Uani 1 1 d . . . . .
H9 H 0.134386 0.048732 0.692873 0.022 Uiso 1 1 calc R U . . .
C10 C 0.0743(2) 0.46756(12) 0.46386(10) 0.0137(2) Uani 1 1 d . . . . .
H10A H 0.001685 0.490482 0.389403 0.016 Uiso 1 1 calc R U . . .
H10B H 0.230684 0.510124 0.448143 0.016 Uiso 1 1 calc R U . . .
Cl1 Cl 0.76193(7) 0.43970(4) 0.84217(3) 0.03179(10) Uani 1 1 d . . . . .
Cl2 Cl 0.46202(8) 0.20198(5) 0.96702(4) 0.04269(12) Uani 1 1 d . . . . .
Cl3 Cl 0.89520(7) 0.15037(5) 0.86480(4) 0.03866(11) Uani 1 1 d . . . . .
C11 C 0.6608(2) 0.27319(15) 0.85018(11) 0.0202(3) Uani 1 1 d . . . . .
H11 H 0.581015 0.288884 0.777850 0.024 Uiso 1 1 calc R U . . .

loop_
_atom_site_aniso_label
_atom_site_aniso_U_11
_atom_site_aniso_U_22
_atom_site_aniso_U_33
_atom_site_aniso_U_23
_atom_site_aniso_U_13
_atom_site_aniso_U_12
O1 0.0181(4) 0.0184(4) 0.0198(4) -0.0068(4) -0.0038(3) -0.0023(3)
C1 0.0141(5) 0.0145(6) 0.0201(6) -0.0075(5) -0.0003(5) -0.0020(4)
N1 0.0149(5) 0.0102(5) 0.0157(5) -0.0052(4) -0.0017(4) 0.0000(4)
F1 0.0443(5) 0.0206(4) 0.0286(4) -0.0068(3) -0.0207(4) 0.0088(4)
F2 0.0374(5) 0.0197(4) 0.0289(4) -0.0123(3) -0.0018(4) 0.0097(3)
C2 0.0154(6) 0.0126(5) 0.0204(6) -0.0076(5) -0.0016(5) -0.0029(4)
C3 0.0172(6) 0.0151(6) 0.0219(6) -0.0077(5) -0.0034(5) 0.0004(5)
C4 0.0223(6) 0.0217(6) 0.0245(7) -0.0129(5) 0.0000(5) 0.0004(5)
C5 0.0296(7) 0.0270(7) 0.0208(6) -0.0120(6) -0.0038(5) -0.0024(6)
C6 0.0225(7) 0.0297(7) 0.0262(7) -0.0116(6) -0.0103(5) 0.0017(6)
C7 0.0161(6) 0.0227(6) 0.0263(7) -0.0116(5) -0.0037(5) 0.0010(5)
C8 0.0144(5) 0.0148(6) 0.0140(5) -0.0056(5) 0.0015(4) 0.0009(4)
C9 0.0201(6) 0.0153(6) 0.0191(6) -0.0060(5) -0.0040(5) 0.0029(5)
C10 0.0161(6) 0.0109(5) 0.0137(5) -0.0044(4) -0.0001(4) 0.0001(4)
Cl1 0.0457(2) 0.02352(17) 0.02541(18) -0.00797(14) -0.00151(15) -0.00834(15)
Cl2 0.0358(2) 0.0611(3) 0.0342(2) -0.0217(2) 0.01597(17) -0.0236(2)
Cl3 0.0312(2) 0.0412(2) 0.0489(2) -0.02367(19) -0.00947(17) 0.01319(16)
C11 0.0192(6) 0.0234(6) 0.0179(6) -0.0079(5) -0.0007(5) -0.0018(5)

loop_
_atom_type_symbol
_atom_type_description
_atom_type_scat_dispersion_real
_atom_type_scat_dispersion_imag
_atom_type_scat_source
C C 0.0033 0.0016 'International Tables Vol C Tables 4.2.6.8 and 6.1.1.4'
H H 0.0000 0.0000 'International Tables Vol C Tables 4.2.6.8 and 6.1.1.4'
Cl Cl 0.1484 0.1585 'International Tables Vol C Tables 4.2.6.8 and 6.1.1.4'
F F 0.0171 0.0103 'International Tables Vol C Tables 4.2.6.8 and 6.1.1.4'
N N 0.0061 0.0033 'International Tables Vol C Tables 4.2.6.8 and 6.1.1.4'
O O 0.0106 0.0060 'International Tables Vol C Tables 4.2.6.8 and 6.1.1.4'

loop_
_geom_angle_atom_site_label_1
_geom_angle_atom_site_label_2
_geom_angle_atom_site_label_3
_geom_angle
_geom_angle_site_symmetry_1
_geom_angle_site_symmetry_3
_geom_angle_publ_flag
H1A C1 H1B 107.9 . . ?
N1 C1 H1A 109.2 . . ?
N1 C1 H1B 109.2 . . ?
N1 C1 C2 111.95(10) . . ?
C2 C1 H1A 109.2 . . ?
C2 C1 H1B 109.2 . . ?
C8 N1 C1 126.66(10) . . ?
C8 N1 C10 117.37(10) . . ?
C10 N1 C1 115.76(10) . . ?
C3 C2 C1 120.32(11) . . ?
C7 C2 C1 120.58(11) . . ?
C7 C2 C3 119.10(12) . . ?
C2 C3 H3 119.8 . . ?
C4 C3 C2 120.39(12) . . ?
C4 C3 H3 119.8 . . ?
C3 C4 H4 119.9 . . ?
C3 C4 C5 120.17(13) . . ?
C5 C4 H4 119.9 . . ?
C4 C5 H5 120.1 . . ?
C6 C5 C4 119.76(13) . . ?
C6 C5 H5 120.1 . . ?
C5 C6 H6 119.9 . . ?
C5 C6 C7 120.11(13) . . ?
C7 C6 H6 119.9 . . ?
C2 C7 H7 119.8 . . ?
C6 C7 C2 120.46(13) . . ?
C6 C7 H7 119.8 . . ?
O1 C8 N1 123.58(11) . . ?
O1 C8 C9 118.85(11) . . ?
N1 C8 C9 117.52(11) . . ?
F1 C9 F2 106.88(10) . . ?
F1 C9 C8 108.35(10) . . ?
F1 C9 H9 111.3 . . ?
F2 C9 C8 107.66(10) . . ?
F2 C9 H9 111.3 . . ?
C8 C9 H9 111.3 . . ?
N1 C10 C10 110.04(12) . 2_566 ?
N1 C10 H10A 109.7 . . ?
N1 C10 H10B 109.7 . . ?
C10 C10 H10A 109.7 2_566 . ?
C10 C10 H10B 109.7 2_566 . ?
H10A C10 H10B 108.2 . . ?
Cl1 C11 H11 108.9 . . ?
Cl2 C11 Cl1 110.19(7) . . ?
Cl2 C11 Cl3 109.70(8) . . ?
Cl2 C11 H11 108.9 . . ?
Cl3 C11 Cl1 110.26(7) . . ?
Cl3 C11 H11 108.9 . . ?

loop_
_geom_bond_atom_site_label_1
_geom_bond_atom_site_label_2
_geom_bond_distance
_geom_bond_site_symmetry_2
_geom_bond_publ_flag
O1 C8 1.2274(15) . ?
C1 H1A 0.9900 . ?
C1 H1B 0.9900 . ?
C1 N1 1.4728(15) . ?
C1 C2 1.5139(17) . ?
N1 C8 1.3412(16) . ?
N1 C10 1.4664(15) . ?
F1 C9 1.3479(15) . ?
F2 C9 1.3647(15) . ?
C2 C3 1.3941(18) . ?
C2 C7 1.3923(18) . ?
C3 H3 0.9500 . ?
C3 C4 1.3895(19) . ?
C4 H4 0.9500 . ?
C4 C5 1.390(2) . ?
C5 H5 0.9500 . ?
C5 C6 1.386(2) . ?
C6 H6 0.9500 . ?
C6 C7 1.392(2) . ?
C7 H7 0.9500 . ?
C8 C9 1.5417(17) . ?
C9 H9 1.0000 . ?
C10 C10 1.527(2) 2_566 ?
C10 H10A 0.9900 . ?
C10 H10B 0.9900 . ?
Cl1 C11 1.7602(14) . ?
Cl2 C11 1.7522(14) . ?
Cl3 C11 1.7588(14) . ?
C11 H11 1.0000 . ?

loop_
_geom_torsion_atom_site_label_1
_geom_torsion_atom_site_label_2
_geom_torsion_atom_site_label_3
_geom_torsion_atom_site_label_4
_geom_torsion
_geom_torsion_site_symmetry_1
_geom_torsion_site_symmetry_2
_geom_torsion_site_symmetry_3
_geom_torsion_site_symmetry_4
_geom_torsion_publ_flag
O1 C8 C9 F1 13.48(16) . . . . ?
O1 C8 C9 F2 -101.78(13) . . . . ?
C1 N1 C8 O1 -175.73(11) . . . . ?
C1 N1 C8 C9 7.03(18) . . . . ?
C1 N1 C10 C10 91.08(14) . . . 2_566 ?
C1 C2 C3 C4 179.86(11) . . . . ?
C1 C2 C7 C6 -179.68(12) . . . . ?
N1 C1 C2 C3 64.94(14) . . . . ?
N1 C1 C2 C7 -114.94(13) . . . . ?
N1 C8 C9 F1 -169.15(11) . . . . ?
N1 C8 C9 F2 75.60(14) . . . . ?
C2 C1 N1 C8 -119.60(13) . . . . ?
C2 C1 N1 C10 65.87(13) . . . . ?
C2 C3 C4 C5 -0.1(2) . . . . ?
C3 C2 C7 C6 0.43(19) . . . . ?
C3 C4 C5 C6 0.3(2) . . . . ?
C4 C5 C6 C7 -0.1(2) . . . . ?
C5 C6 C7 C2 -0.2(2) . . . . ?
C7 C2 C3 C4 -0.25(19) . . . . ?
C8 N1 C10 C10 -83.98(15) . . . 2_566 ?
C10 N1 C8 O1 -1.28(17) . . . . ?
C10 N1 C8 C9 -178.52(10) . . . . ?
